data_7155348
loop_
_publ_author_name
'Khakina, Ekaterina A.'
'Kraevaya, Ol'ga A.'
'Popova, Maria L.'
'Peregudov, Alexander S.'
'Troyanov, Sergey I.'
'Chernyak, Alexander V.'
'Martynenko, Vyacheslav M.'
'Kulikov, Alexander V.'
'Schols, Dominique'
'Troshin, Pavel A.'

_publ_section_title
;
 Synthesis of different types of alkoxy fullerene derivatives from
 chlorofullerene C60Cl6.
;
_journal_issue 4
_journal_name_full 'Organic &amp; biomolecular chemistry'
_journal_page_first 773
_journal_page_last 777
_journal_paper_doi 10.1039/c6ob02251k
_journal_volume 15
_journal_year 2017
_chemical_formula_sum 'C70 H25 Br O5'
_chemical_formula_weight 1025.81
_space_group_crystal_system orthorhombic
_space_group_IT_number 62
_space_group_name_Hall '-P 2ac 2n'
_space_group_name_H-M_alt 'P n m a'
_symmetry_space_group_name_Hall '-P 2ac 2n'
_symmetry_space_group_name_H-M 'P n m a'
_atom_sites_solution_hydrogens geom
_atom_sites_solution_secondary difmap
_audit_creation_method SHELXL-2014/7
_audit_update_record
;
2016-10-31 deposited with the CCDC.
2016-11-01 downloaded from the CCDC.
;
_cell_angle_alpha 90
_cell_angle_beta 90
_cell_angle_gamma 90
_cell_formula_units_Z 8
_cell_length_a 19.7650(10)
_cell_length_b 17.3500(10)
_cell_length_c 24.003(2)
_cell_measurement_reflns_used 24000
_cell_measurement_temperature 100(2)
_cell_measurement_theta_max 31
_cell_measurement_theta_min 5
_cell_volume 8231.2(9)
_computing_cell_refinement XDS
_computing_data_collection XDS
_computing_data_reduction XDS
_computing_structure_refinement 'SHELXL-2014/7 (Sheldrick, 2014)'
_computing_structure_solution SHELXD
_diffrn_ambient_temperature 100(2)
_diffrn_measured_fraction_theta_full 0.994
_diffrn_measured_fraction_theta_max 0.937
_diffrn_measurement_device_type MAR225
_diffrn_measurement_method CCD
_diffrn_radiation_type synchrotron
_diffrn_radiation_wavelength 0.88561
_diffrn_reflns_av_R_equivalents 0.1335
_diffrn_reflns_av_unetI/netI 0.0849
_diffrn_reflns_Laue_measured_fraction_full 0.994
_diffrn_reflns_Laue_measured_fraction_max 0.937
_diffrn_reflns_limit_h_max 26
_diffrn_reflns_limit_h_min -26
_diffrn_reflns_limit_k_max 22
_diffrn_reflns_limit_k_min -22
_diffrn_reflns_limit_l_max 30
_diffrn_reflns_limit_l_min -30
_diffrn_reflns_number 118624
_diffrn_reflns_point_group_measured_fraction_full 0.994
_diffrn_reflns_point_group_measured_fraction_max 0.937
_diffrn_reflns_theta_full 31.775
_diffrn_reflns_theta_max 36.183
_diffrn_reflns_theta_min 1.805
_diffrn_source 'BL 14.2 PSF, BESSY, Berlin, Germany'
_exptl_absorpt_coefficient_mu 1.889
_exptl_absorpt_correction_type none
_exptl_crystal_colour brown
_exptl_crystal_density_diffrn 1.656
_exptl_crystal_description plate
_exptl_crystal_F_000 4160
_exptl_crystal_recrystallization_method 'Re-crystallisation from solvent: chlorobenzene'
_exptl_crystal_size_max 0.030
_exptl_crystal_size_mid 0.030
_exptl_crystal_size_min 0.010
_refine_diff_density_max 0.394
_refine_diff_density_min -0.516
_refine_diff_density_rms 0.061
_refine_ls_extinction_method none
_refine_ls_goodness_of_fit_ref 1.054
_refine_ls_hydrogen_treatment constr
_refine_ls_matrix_type full
_refine_ls_number_parameters 866
_refine_ls_number_reflns 9880
_refine_ls_number_restraints 102
_refine_ls_restrained_S_all 1.062
_refine_ls_R_factor_all 0.2131
_refine_ls_R_factor_gt 0.1041
_refine_ls_shift/su_max 0.035
_refine_ls_shift/su_mean 0.002
_refine_ls_structure_factor_coef Fsqd
_refine_ls_weighting_details 'w=1/[\s^2^(Fo^2^)+(0.0800P)^2^+10.0000P] where P=(Fo^2^+2Fc^2^)/3'
_refine_ls_weighting_scheme calc
_refine_ls_wR_factor_gt 0.2425
_refine_ls_wR_factor_ref 0.2686
_reflns_Friedel_coverage 0.000
_reflns_number_gt 4087
_reflns_number_total 9880
_reflns_threshold_expression 'I > 2\s(I)'
_cod_data_source_file c6ob02251k2.cif
_cod_data_source_block M27b
_cod_depositor_comments 'Adding full bibliography for 7155348.cif.'
_cod_database_code 7155348
_shelx_shelxl_version_number 2014/7
_shelx_space_group_comment
;
The symmetry employed for this shelxl refinement is uniquely defined
by the following loop, which should always be used as a source of
symmetry information in preference to the above space-group names.
They are only intended as comments.
;
_shelx_estimated_absorpt_t_min 0.969
_shelx_estimated_absorpt_t_max 0.989

loop_
_space_group_symop_operation_xyz
'x, y, z'
'-x+1/2, -y, z+1/2'
'-x, y+1/2, -z'
'x+1/2, -y+1/2, -z+1/2'
'-x, -y, -z'
'x-1/2, y, -z-1/2'
'x, -y-1/2, z'
'-x-1/2, y-1/2, z-1/2'

loop_
_atom_site_label
_atom_site_type_symbol
_atom_site_fract_x
_atom_site_fract_y
_atom_site_fract_z
_atom_site_U_iso_or_equiv
_atom_site_adp_type
_atom_site_occupancy
_atom_site_site_symmetry_order
_atom_site_calc_flag
_atom_site_refinement_flags_posn
_atom_site_refinement_flags_adp
_atom_site_refinement_flags_occupancy
_atom_site_disorder_assembly
_atom_site_disorder_group
Br1 Br 0.22680(8) 0.2500 0.53133(8) 0.0851(5) Uani 0.6 2 d S T P . .
Br1A Br 0.2242(12) 0.2500 0.5794(14) 0.129(7) Uiso 0.06 2 d S . P . .
Br1B Br 0.2104(19) 0.2500 0.4946(18) 0.130(11) Uiso 0.04 2 d S . P . .
Br1C Br 0.17916(19) 0.1680(3) 0.53524(18) 0.0915(13) Uani 0.15 1 d . . P . .
Br2 Br 0.40302(9) 0.7707(2) 0.55224(8) 0.0917(17) Uani 0.28 1 d . U P . .
Br2B Br 0.4365(2) 0.6573(3) 0.5585(2) 0.1487(16) Uani 0.22 1 d . . P . .
O1 O 0.3480(4) 0.2500 0.5915(4) 0.157(3) Uani 1 2 d S T P . .
O4 O 0.2782(3) 0.7500 0.6172(3) 0.114(2) Uani 1 2 d S T P . .
C1 C 0.3015(3) 0.2500 0.6369(3) 0.085(2) Uani 1 2 d S T P . .
C2 C 0.2262(4) 0.2500 0.6187(3) 0.0693(18) Uani 1 2 d S T P . .
C3 C 0.1830(2) 0.1831(3) 0.6290(2) 0.0780(14) Uani 1 1 d . . . . .
C4 C 0.1190(2) 0.2089(3) 0.6409(2) 0.0766(14) Uani 1 1 d . . . . .
C5 C 0.0647(3) 0.1604(5) 0.6668(3) 0.108(2) Uani 1 1 d . . . . .
C6 C 0.0283(2) 0.2104(4) 0.7119(3) 0.103(2) Uani 1 1 d . . . . .
C7 C 0.0283(3) 0.1710(6) 0.7632(3) 0.111(2) Uani 1 1 d . U . . .
C8 C 0.0249(2) 0.2089(4) 0.8136(3) 0.107(2) Uani 1 1 d . . . . .
C9 C 0.0644(3) 0.1828(5) 0.8609(3) 0.0973(19) Uani 1 1 d . . . . .
C10 C 0.0895(4) 0.2500 0.8894(4) 0.094(3) Uani 1 2 d S T P . .
C11 C 0.1541(4) 0.2500 0.9123(3) 0.086(2) Uani 1 2 d S T P . .
C12 C 0.1957(3) 0.1827(4) 0.9066(2) 0.0901(16) Uani 1 1 d . . . . .
C13 C 0.2651(3) 0.2082(3) 0.8978(2) 0.0889(16) Uani 1 1 d . . . . .
C14 C 0.3061(3) 0.1691(4) 0.8625(3) 0.0968(19) Uani 1 1 d . . . . .
C15 C 0.3492(2) 0.2091(4) 0.8244(3) 0.108(3) Uani 1 1 d . . . . .
C16 C 0.3515(3) 0.1693(6) 0.7726(3) 0.108(2) Uani 1 1 d . . . . .
C17 C 0.3522(2) 0.2082(4) 0.7229(3) 0.098(2) Uani 1 1 d . . . . .
C18 C 0.3149(3) 0.1837(4) 0.6751(3) 0.0862(16) Uani 1 1 d . . . . .
C19 C 0.2752(3) 0.1197(4) 0.6798(3) 0.0956(19) Uani 1 1 d . . . . .
C20 C 0.2090(3) 0.1053(3) 0.6472(3) 0.0926(17) Uani 1 1 d . . . . .
C21 C 0.1629(4) 0.0750(3) 0.6937(3) 0.102(2) Uani 1 1 d . . . . .
C22 C 0.0984(4) 0.0984(4) 0.7035(3) 0.099(2) Uani 1 1 d . . . . .
C23 C 0.0720(4) 0.1007(4) 0.7575(3) 0.109(2) Uani 1 1 d . . . . .
C24 C 0.1079(5) 0.0770(4) 0.8037(3) 0.109(2) Uani 1 1 d . . . . .
C25 C 0.1051(4) 0.1185(5) 0.8554(3) 0.106(2) Uani 1 1 d . . . . .
C26 C 0.1722(3) 0.1182(4) 0.8791(3) 0.0940(17) Uani 1 1 d . . . . .
C27 C 0.2150(5) 0.0765(4) 0.8411(3) 0.106(2) Uani 1 1 d . . . . .
C28 C 0.2820(4) 0.1007(4) 0.8334(3) 0.111(2) Uani 1 1 d . . . . .
C29 C 0.3089(4) 0.1013(4) 0.7788(3) 0.110(2) Uani 1 1 d . . . . .
C30 C 0.2704(5) 0.0788(4) 0.7318(3) 0.106(2) Uani 1 1 d . . . . .
C31 C 0.2023(5) 0.0518(3) 0.7422(3) 0.109(2) Uani 1 1 d . . . . .
C32 C 0.1760(5) 0.0515(3) 0.7936(3) 0.109(2) Uani 1 1 d . . . . .
C33 C 0.3888(8) 0.2068(10) 0.5796(7) 0.153(7) Uani 0.5 1 d . U P . .
H33A H 0.3677 0.1554 0.5753 0.184 Uiso 0.5 1 calc R U P . .
H33B H 0.4219 0.2034 0.6105 0.184 Uiso 0.5 1 calc R U P . .
C34 C 0.4278(6) 0.2275(16) 0.5240(5) 0.123(12) Uani 0.5 1 d . . P . .
H34A H 0.4016 0.2652 0.5027 0.185 Uiso 0.5 1 calc R U P . .
H34B H 0.4340 0.1807 0.5017 0.185 Uiso 0.5 1 calc R U P . .
H34C H 0.4722 0.2493 0.5332 0.185 Uiso 1 2 calc R U P . .
C39 C 0.3279(3) 0.7500 0.6605(4) 0.082(2) Uani 1 2 d S T P . .
C40 C 0.4032(3) 0.7500 0.6387(4) 0.091(2) Uani 1 2 d S T P . .
C41 C 0.4454(3) 0.6827(5) 0.6507(3) 0.1034(19) Uani 1 1 d . . . . .
C42 C 0.5106(3) 0.7078(4) 0.6613(2) 0.107(2) Uani 1 1 d . . . . .
C43 C 0.5672(3) 0.6614(6) 0.6860(3) 0.138(3) Uani 1 1 d . U . . .
C44 C 0.6034(2) 0.7088(5) 0.7312(3) 0.124(3) Uani 1 1 d . U . . .
C45 C 0.6062(3) 0.6741(5) 0.7837(3) 0.107(2) Uani 1 1 d . U . . .
C46 C 0.6093(3) 0.7091(4) 0.8336(3) 0.101(2) Uani 1 1 d . . . . .
C47 C 0.5711(3) 0.6833(4) 0.8809(3) 0.0924(17) Uani 1 1 d . . . . .
C48 C 0.5473(4) 0.7500 0.9102(4) 0.086(2) Uani 1 2 d S T P . .
C49 C 0.4819(4) 0.7500 0.9347(3) 0.083(2) Uani 1 2 d S T P . .
C50 C 0.4409(3) 0.6835(4) 0.9295(3) 0.0931(17) Uani 1 1 d . . . . .
C51 C 0.3729(3) 0.7080(4) 0.9216(2) 0.0977(19) Uani 1 1 d . . . . .
C52 C 0.3299(3) 0.6697(5) 0.8859(3) 0.104(2) Uani 1 1 d . . . . .
C53 C 0.2843(3) 0.7092(4) 0.8486(3) 0.104(2) Uani 1 1 d . . . . .
C54 C 0.2811(3) 0.6696(5) 0.7970(3) 0.098(2) Uani 1 1 d . . . . .
C55 C 0.2785(2) 0.7085(3) 0.7471(3) 0.0857(16) Uani 1 1 d . . . . .
C56 C 0.3162(2) 0.6807(4) 0.6991(2) 0.0826(15) Uani 1 1 d . . . . .
C57 C 0.3559(3) 0.6169(3) 0.7042(3) 0.0879(17) Uani 1 1 d . . . . .
C58 C 0.4213(4) 0.6063(4) 0.6709(3) 0.113(2) Uani 1 1 d . . . . .
C59 C 0.4685(5) 0.5746(4) 0.7172(3) 0.114(2) Uani 1 1 d . U . . .
C60 C 0.5346(4) 0.5998(4) 0.7242(3) 0.117(3) Uani 1 1 d . . . . .
C61 C 0.5628(4) 0.6029(5) 0.7784(4) 0.125(3) Uani 1 1 d . U . . .
C62 C 0.5270(4) 0.5789(3) 0.8256(4) 0.103(2) Uani 1 1 d . . . . .
C63 C 0.5310(4) 0.6175(4) 0.8763(3) 0.1002(19) Uani 1 1 d . . . . .
C64 C 0.4634(4) 0.6189(4) 0.9014(3) 0.0964(18) Uani 1 1 d . . . . .
C65 C 0.4199(5) 0.5772(4) 0.8645(3) 0.111(2) Uani 1 1 d . . . . .
C66 C 0.3531(4) 0.6020(4) 0.8561(3) 0.112(2) Uani 1 1 d . . . . .
C67 C 0.3239(4) 0.6017(4) 0.8021(3) 0.103(2) Uani 1 1 d . . . . .
C68 C 0.3612(4) 0.5791(3) 0.7559(4) 0.101(2) Uani 1 1 d . . . . .
C69 C 0.4316(4) 0.5521(3) 0.7656(4) 0.108(2) Uani 1 1 d . . . . .
C70 C 0.4583(5) 0.5520(3) 0.8166(4) 0.117(3) Uani 1 1 d . . . . .
C71 C 0.2633(8) 0.6934(10) 0.5881(6) 0.134(6) Uani 0.5 1 d . . P . .
H71A H 0.2384 0.6556 0.6111 0.161 Uiso 0.5 1 calc R U P . .
H71B H 0.3054 0.6684 0.5750 0.161 Uiso 0.5 1 calc R U P . .
C72 C 0.2211(7) 0.7145(8) 0.5389(5) 0.124(6) Uani 0.5 1 d . . P . .
H72A H 0.1816 0.7441 0.5513 0.186 Uiso 0.5 1 calc R U P . .
H72B H 0.2059 0.6675 0.5200 0.186 Uiso 0.5 1 calc R U P . .
H72C H 0.2479 0.7457 0.5130 0.186 Uiso 0.5 1 calc R U P . .
O2 O 0.0279(4) 0.1046(5) 0.6274(4) 0.0687(18) Uani 0.5 1 d . . P A 1
O3 O 0.1998(8) 0.0588(8) 0.5948(6) 0.128(5) Uani 0.5 1 d . U P B 1
O5 O 0.6018(3) 0.5994(4) 0.6512(4) 0.0729(19) Uani 0.5 1 d . . P C 1
O6 O 0.3925(4) 0.5408(8) 0.6336(5) 0.099(3) Uani 0.5 1 d . U P D 1
C35 C -0.0036(6) 0.1517(9) 0.5861(6) 0.070(3) Uani 0.5 1 d . . P A 1
H35A H 0.0312 0.1801 0.5647 0.084 Uiso 0.5 1 calc R U P A 1
H35B H -0.0339 0.1897 0.6042 0.084 Uiso 0.5 1 calc R U P A 1
C36 C -0.0434(12) 0.1008(13) 0.5480(11) 0.113(10) Uani 0.5 1 d . U P A 1
H36A H -0.0124 0.0708 0.5247 0.169 Uiso 0.5 1 calc R U P A 1
H36B H -0.0726 0.1325 0.5242 0.169 Uiso 0.5 1 calc R U P A 1
H36C H -0.0715 0.0656 0.5701 0.169 Uiso 0.5 1 calc R U P A 1
C37 C 0.2215(11) -0.0168(10) 0.6038(7) 0.126(5) Uani 0.5 1 d . . P B 1
H37A H 0.1903 -0.0440 0.6294 0.151 Uiso 0.5 1 calc R U P B 1
H37B H 0.2675 -0.0175 0.6200 0.151 Uiso 0.5 1 calc R U P B 1
C38 C 0.2211(8) -0.0536(8) 0.5474(7) 0.114(5) Uani 0.5 1 d . . P B 1
H38A H 0.1784 -0.0417 0.5285 0.171 Uiso 0.5 1 calc R U P B 1
H38B H 0.2257 -0.1095 0.5514 0.171 Uiso 0.5 1 calc R U P B 1
H38C H 0.2589 -0.0335 0.5253 0.171 Uiso 0.5 1 calc R U P B 1
C73 C 0.6205(10) 0.6452(9) 0.6055(7) 0.089(5) Uani 0.5 1 d . U P C 1
H73A H 0.6468 0.6909 0.6173 0.107 Uiso 0.5 1 calc R U P C 1
H73B H 0.5804 0.6622 0.5840 0.107 Uiso 0.5 1 calc R U P C 1
C74 C 0.6652(13) 0.5876(15) 0.5710(9) 0.131(11) Uani 0.5 1 d . . P C 1
H74A H 0.7001 0.5655 0.5951 0.196 Uiso 0.5 1 calc R U P C 1
H74B H 0.6867 0.6151 0.5400 0.196 Uiso 0.5 1 calc R U P C 1
H74C H 0.6366 0.5462 0.5563 0.196 Uiso 0.5 1 calc R U P C 1
C75 C 0.4525(9) 0.5014(15) 0.6084(9) 0.125(6) Uani 0.5 1 d . U P D 1
H75A H 0.4834 0.5387 0.5904 0.150 Uiso 0.5 1 calc R U P D 1
H75B H 0.4778 0.4713 0.6365 0.150 Uiso 0.5 1 calc R U P D 1
C76 C 0.4197(9) 0.4507(8) 0.5670(7) 0.103(4) Uani 0.5 1 d . . P D 1
H76A H 0.4219 0.3972 0.5798 0.155 Uiso 0.5 1 calc R U P D 1
H76B H 0.4433 0.4553 0.5312 0.155 Uiso 0.5 1 calc R U P D 1
H76C H 0.3723 0.4660 0.5624 0.155 Uiso 0.5 1 calc R U P D 1
O2A O 0.0034(4) 0.1552(5) 0.6271(4) 0.0723(19) Uani 0.5 1 d . . P A 2
O3A O 0.2376(5) 0.0520(6) 0.6051(5) 0.085(3) Uani 0.5 1 d . . P B 2
O5A O 0.6251(4) 0.6588(5) 0.6460(5) 0.084(2) Uani 0.5 1 d . . P C 2
O6A O 0.4305(6) 0.5684(6) 0.6162(4) 0.107(3) Uani 0.5 1 d . . P D 2
C35A C 0.0258(7) 0.1080(9) 0.5819(6) 0.079(3) Uani 0.5 1 d . . P A 2
H35C H 0.0447 0.0583 0.5950 0.094 Uiso 0.5 1 calc R U P A 2
H35D H 0.0593 0.1347 0.5581 0.094 Uiso 0.5 1 calc R U P A 2
C36A C -0.0449(9) 0.0973(10) 0.5513(7) 0.070(6) Uani 0.5 1 d . . P A 2
H36D H -0.0786 0.0784 0.5780 0.105 Uiso 0.5 1 calc R U P A 2
H36E H -0.0400 0.0600 0.5209 0.105 Uiso 0.5 1 calc R U P A 2
H36F H -0.0598 0.1469 0.5361 0.105 Uiso 0.5 1 calc R U P A 2
C37A C 0.1794(8) 0.0204(16) 0.5757(9) 0.147(9) Uani 0.5 1 d . . P B 2
H37C H 0.1418 0.0581 0.5760 0.176 Uiso 0.5 1 calc R U P B 2
H37D H 0.1638 -0.0272 0.5944 0.176 Uiso 0.5 1 calc R U P B 2
C38A C 0.2001(9) 0.0023(12) 0.5154(7) 0.143(6) Uani 0.5 1 d . . P B 2
H38D H 0.2055 0.0506 0.4947 0.215 Uiso 0.5 1 calc R U P B 2
H38E H 0.1649 -0.0292 0.4978 0.215 Uiso 0.5 1 calc R U P B 2
H38F H 0.2430 -0.0260 0.5154 0.215 Uiso 0.5 1 calc R U P B 2
C73A C 0.6095(9) 0.6069(9) 0.6063(7) 0.082(4) Uani 0.5 1 d . U P C 2
H73C H 0.5719 0.6270 0.5832 0.099 Uiso 0.5 1 calc R U P C 2
H73D H 0.5941 0.5585 0.6241 0.099 Uiso 0.5 1 calc R U P C 2
C74A C 0.6704(6) 0.5902(7) 0.5693(8) 0.061(5) Uani 0.5 1 d . U P C 2
H74D H 0.6854 0.6380 0.5514 0.092 Uiso 0.5 1 calc R U P C 2
H74E H 0.6577 0.5526 0.5407 0.092 Uiso 0.5 1 calc R U P C 2
H74F H 0.7072 0.5692 0.5920 0.092 Uiso 0.5 1 calc R U P C 2
C75A C 0.4122(12) 0.4908(13) 0.6245(8) 0.117(6) Uani 0.5 1 d . U P D 2
H75C H 0.3656 0.4818 0.6379 0.141 Uiso 0.5 1 calc R U P D 2
H75D H 0.4461 0.4585 0.6439 0.141 Uiso 0.5 1 calc R U P D 2
C76A C 0.4230(18) 0.499(2) 0.5425(13) 0.286(18) Uani 0.5 1 d . U P D 2
H76D H 0.4448 0.5478 0.5332 0.429 Uiso 0.5 1 calc R U P D 2
H76E H 0.3784 0.4962 0.5247 0.429 Uiso 0.5 1 calc R U P D 2
H76F H 0.4511 0.4560 0.5291 0.429 Uiso 0.5 1 calc R U P D 2

loop_
_atom_site_aniso_label
_atom_site_aniso_U_11
_atom_site_aniso_U_22
_atom_site_aniso_U_33
_atom_site_aniso_U_23
_atom_site_aniso_U_13
_atom_site_aniso_U_12
Br1 0.0802(9) 0.1082(12) 0.0668(10) 0.000 -0.0001(7) 0.000
Br1C 0.057(2) 0.127(4) 0.090(3) -0.007(3) 0.0005(19) -0.003(2)
Br2 0.0567(9) 0.150(5) 0.0685(10) -0.0069(13) 0.0006(8) -0.0411(17)
Br2B 0.109(3) 0.181(5) 0.155(4) -0.005(3) 0.003(3) 0.002(3)
O1 0.094(5) 0.197(9) 0.180(8) 0.000 0.064(5) 0.000
O4 0.057(3) 0.181(7) 0.104(5) 0.000 -0.009(3) 0.000
C1 0.042(4) 0.106(6) 0.105(6) 0.000 0.011(4) 0.000
C2 0.072(4) 0.081(5) 0.055(4) 0.000 -0.003(3) 0.000
C3 0.059(3) 0.068(3) 0.107(4) -0.006(3) -0.005(3) -0.004(3)
C4 0.053(3) 0.082(3) 0.095(4) -0.005(3) -0.005(2) -0.007(2)
C5 0.074(4) 0.160(6) 0.089(4) -0.006(4) -0.012(3) -0.069(4)
C6 0.038(2) 0.180(7) 0.089(4) -0.004(4) -0.008(2) -0.030(3)
C7 0.044(3) 0.194(7) 0.094(5) 0.004(5) -0.001(3) -0.059(4)
C8 0.038(2) 0.183(7) 0.098(4) 0.001(4) 0.006(3) -0.028(3)
C9 0.056(3) 0.141(6) 0.095(4) 0.004(4) 0.008(3) -0.029(4)
C10 0.055(4) 0.141(8) 0.085(6) 0.000 0.006(4) 0.000
C11 0.075(5) 0.104(6) 0.080(5) 0.000 0.001(4) 0.000
C12 0.084(4) 0.103(4) 0.083(4) 0.017(3) -0.010(3) -0.011(4)
C13 0.072(3) 0.109(4) 0.085(4) 0.009(3) -0.017(3) 0.007(3)
C14 0.071(4) 0.122(6) 0.097(4) 0.007(4) -0.012(3) 0.035(4)
C15 0.034(2) 0.186(8) 0.106(4) 0.008(4) -0.012(3) 0.029(3)
C16 0.050(3) 0.171(7) 0.103(5) 0.014(5) 0.000(3) 0.052(4)
C17 0.033(2) 0.155(6) 0.105(4) -0.005(4) 0.003(2) 0.022(3)
C18 0.065(3) 0.084(4) 0.109(4) -0.003(3) 0.006(3) 0.028(3)
C19 0.095(4) 0.086(4) 0.106(5) -0.014(4) 0.003(4) 0.054(4)
C20 0.113(5) 0.048(3) 0.116(5) -0.017(3) -0.005(4) 0.004(3)
C21 0.127(6) 0.051(3) 0.128(6) -0.013(3) 0.014(5) -0.038(4)
C22 0.116(5) 0.082(4) 0.099(5) 0.000(4) -0.017(4) -0.060(4)
C23 0.114(5) 0.114(5) 0.097(5) -0.005(4) 0.009(4) -0.076(5)
C24 0.144(7) 0.083(5) 0.100(6) 0.012(4) 0.001(5) -0.061(5)
C25 0.098(5) 0.116(5) 0.103(5) 0.021(4) 0.009(4) -0.050(4)
C26 0.100(4) 0.081(4) 0.100(4) 0.018(4) -0.004(4) -0.017(4)
C27 0.142(7) 0.064(4) 0.113(6) 0.028(4) 0.004(5) 0.016(4)
C28 0.127(6) 0.096(5) 0.111(6) 0.025(4) -0.001(5) 0.060(5)
C29 0.107(5) 0.104(5) 0.120(6) 0.018(5) -0.004(5) 0.072(5)
C30 0.143(6) 0.056(3) 0.117(6) 0.005(4) 0.006(5) 0.047(4)
C31 0.181(8) 0.037(3) 0.108(6) 0.005(3) -0.012(6) -0.003(4)
C32 0.177(8) 0.048(3) 0.102(6) 0.012(3) 0.002(6) -0.017(4)
C33 0.112(10) 0.205(16) 0.143(12) 0.018(10) 0.043(9) 0.084(10)
C34 0.083(7) 0.19(4) 0.101(8) -0.002(10) 0.032(6) 0.012(10)
C39 0.050(4) 0.086(5) 0.112(6) 0.000 -0.021(4) 0.000
C40 0.046(4) 0.112(7) 0.116(7) 0.000 -0.014(4) 0.000
C41 0.069(4) 0.128(6) 0.113(5) -0.017(4) 0.008(3) 0.010(4)
C42 0.059(3) 0.172(7) 0.090(4) -0.007(4) 0.007(3) 0.012(3)
C43 0.077(4) 0.229(9) 0.109(5) -0.015(6) 0.014(4) 0.072(5)
C44 0.029(2) 0.230(9) 0.112(5) -0.027(5) 0.002(3) 0.013(3)
C45 0.042(3) 0.156(7) 0.124(6) -0.006(5) -0.004(3) 0.042(4)
C46 0.050(3) 0.142(6) 0.111(5) -0.014(4) -0.018(3) 0.023(3)
C47 0.068(3) 0.110(5) 0.100(4) 0.002(4) -0.018(3) 0.027(4)
C48 0.060(4) 0.085(5) 0.113(6) 0.000 -0.026(4) 0.000
C49 0.073(5) 0.088(6) 0.086(5) 0.000 -0.011(4) 0.000
C50 0.083(4) 0.102(5) 0.094(4) 0.019(4) -0.009(3) -0.009(4)
C51 0.076(3) 0.131(5) 0.086(4) 0.017(3) 0.009(3) -0.017(3)
C52 0.078(4) 0.125(6) 0.109(5) 0.031(5) 0.007(4) -0.034(4)
C53 0.054(3) 0.154(6) 0.103(4) 0.009(4) 0.014(3) -0.022(3)
C54 0.046(3) 0.132(6) 0.118(5) 0.024(5) 0.004(3) -0.041(4)
C55 0.031(2) 0.114(4) 0.112(4) -0.003(3) -0.002(2) -0.013(2)
C56 0.053(3) 0.089(4) 0.106(4) -0.002(3) -0.012(3) -0.025(3)
C57 0.068(3) 0.074(4) 0.122(5) -0.022(4) -0.019(3) -0.007(3)
C58 0.126(6) 0.095(5) 0.119(5) -0.053(4) -0.017(4) 0.017(4)
C59 0.136(6) 0.077(4) 0.130(6) -0.038(4) -0.046(5) 0.052(4)
C60 0.113(5) 0.116(6) 0.122(6) -0.045(5) -0.017(5) 0.078(5)
C61 0.124(6) 0.126(6) 0.125(6) -0.027(5) -0.029(5) 0.100(5)
C62 0.122(6) 0.061(4) 0.127(6) -0.006(4) -0.034(5) 0.045(4)
C63 0.101(5) 0.077(4) 0.122(5) 0.006(4) -0.038(4) 0.025(4)
C64 0.102(5) 0.074(4) 0.113(5) 0.029(4) -0.018(4) -0.001(4)
C65 0.147(7) 0.058(4) 0.128(6) 0.024(4) -0.036(5) -0.022(4)
C66 0.106(5) 0.096(5) 0.134(6) 0.041(5) -0.019(5) -0.056(5)
C67 0.099(5) 0.083(5) 0.126(6) 0.021(4) -0.011(4) -0.056(4)
C68 0.112(5) 0.052(3) 0.138(6) 0.005(4) -0.031(5) -0.037(3)
C69 0.150(7) 0.035(3) 0.140(6) -0.013(3) -0.033(6) 0.002(3)
C70 0.172(8) 0.041(3) 0.139(7) 0.001(4) -0.054(6) 0.007(4)
C71 0.126(12) 0.160(14) 0.117(11) -0.044(10) -0.037(9) -0.038(10)
C72 0.095(8) 0.184(18) 0.093(8) -0.030(8) 0.002(6) -0.041(8)
O2 0.055(4) 0.055(5) 0.097(7) 0.007(4) -0.008(4) -0.010(4)
O3 0.124(10) 0.098(8) 0.160(10) -0.020(7) -0.073(9) 0.020(8)
O5 0.058(4) 0.051(4) 0.111(7) -0.006(4) 0.019(4) -0.003(3)
O6 0.056(5) 0.092(7) 0.148(8) -0.049(6) 0.005(5) -0.023(5)
C35 0.067(7) 0.093(10) 0.050(7) -0.007(6) -0.009(5) 0.017(6)
C36 0.089(13) 0.089(14) 0.160(19) 0.006(13) 0.001(11) -0.076(11)
C37 0.130(14) 0.090(12) 0.158(15) -0.025(10) -0.021(11) 0.027(10)
C38 0.141(13) 0.072(8) 0.129(12) -0.036(8) 0.025(10) -0.004(9)
C73 0.142(12) 0.063(9) 0.063(9) 0.003(9) -0.025(8) -0.028(9)
C74 0.16(2) 0.18(2) 0.053(11) -0.018(13) -0.004(12) -0.044(16)
C75 0.107(12) 0.111(14) 0.158(15) -0.058(12) -0.002(11) 0.025(11)
C76 0.121(11) 0.086(9) 0.103(11) -0.031(8) 0.002(8) -0.013(8)
O2A 0.061(4) 0.061(5) 0.096(7) -0.008(5) -0.012(4) 0.004(4)
O3A 0.070(5) 0.066(6) 0.120(7) -0.026(5) -0.014(5) -0.003(5)
O5A 0.063(4) 0.077(6) 0.112(7) 0.003(5) -0.001(5) -0.006(4)
O6A 0.076(6) 0.111(8) 0.133(8) -0.004(6) -0.001(5) -0.037(6)
C35A 0.068(7) 0.083(9) 0.085(10) 0.005(8) 0.006(7) 0.003(7)
C36A 0.081(12) 0.080(12) 0.048(7) -0.002(7) -0.021(7) 0.025(9)
C37A 0.078(10) 0.18(2) 0.18(2) -0.087(18) 0.001(11) -0.035(13)
C38A 0.124(14) 0.156(16) 0.150(16) -0.026(13) 0.011(11) -0.063(13)
C73A 0.113(10) 0.059(8) 0.075(9) -0.010(8) 0.028(7) -0.003(8)
C74A 0.028(5) 0.027(5) 0.128(16) -0.008(7) 0.007(6) 0.003(4)
C75A 0.118(15) 0.085(11) 0.148(14) -0.014(10) 0.026(11) -0.037(12)
C76A 0.27(3) 0.34(3) 0.25(3) -0.17(3) 0.06(2) -0.05(3)

loop_
_atom_type_symbol
_atom_type_description
_atom_type_scat_dispersion_real
_atom_type_scat_dispersion_imag
_atom_type_scat_source
Br Br -2.4560 3.5290 'International Tables Vol C Tables 4.2.6.8 and 6.1.1.4'
O O 0.0106 0.0060 'International Tables Vol C Tables 4.2.6.8 and 6.1.1.4'
C C 0.0033 0.0016 'International Tables Vol C Tables 4.2.6.8 and 6.1.1.4'
H H 0.0000 0.0000 'International Tables Vol C Tables 4.2.6.8 and 6.1.1.4'

loop_
_geom_angle_atom_site_label_1
_geom_angle_atom_site_label_2
_geom_angle_atom_site_label_3
_geom_angle
_geom_angle_site_symmetry_1
_geom_angle_site_symmetry_3
Br1B Br1 Br1A 157(3) . .
Br1B Br1 Br1C 82.1(12) . 7_565
Br1A Br1 Br1C 85.4(7) . 7_565
Br1B Br1 Br1C 82.1(12) . .
Br1A Br1 Br1C 85.4(7) . .
Br1C Br1 Br1C 112.7(3) 7_565 .
Br1B Br1 C2 160(2) . .
Br1A Br1 C2 2.3(13) . .
Br1C Br1 C2 86.68(19) 7_565 .
Br1C Br1 C2 86.68(19) . .
C2 Br1A Br1 175(3) . .
C2 Br1A C3 51.4(11) . .
Br1 Br1A C3 131.5(13) . .
C2 Br1A C3 51.4(11) . 7_565
Br1 Br1A C3 131.4(13) . 7_565
C3 Br1A C3 77.7(13) . 7_565
C2 Br1A Br1C 123.6(13) . 7_565
Br1 Br1A Br1C 59.1(10) . 7_565
C3 Br1A Br1C 126.6(13) . 7_565
C3 Br1A Br1C 72.4(5) 7_565 7_565
C2 Br1A Br1C 123.6(13) . .
Br1 Br1A Br1C 59.1(10) . .
C3 Br1A Br1C 72.4(5) . .
C3 Br1A Br1C 126.6(13) 7_565 .
Br1C Br1A Br1C 91.6(13) 7_565 .
C2 Br1A Br1B 175(3) . .
Br1 Br1A Br1B 10.2(12) . .
C3 Br1A Br1B 125.4(13) . .
C3 Br1A Br1B 125.4(13) 7_565 .
Br1C Br1A Br1B 53.9(10) 7_565 .
Br1C Br1A Br1B 53.9(10) . .
C2 Br1A C1 45.4(13) . .
Br1 Br1A C1 129.5(18) . .
C3 Br1A C1 84.0(12) . .
C3 Br1A C1 84.0(12) 7_565 .
Br1C Br1A C1 133.7(6) 7_565 .
Br1C Br1A C1 133.7(6) . .
Br1B Br1A C1 139.7(17) . .
Br1 Br1B Br1C 67.4(16) . .
Br1 Br1B Br1C 67.4(16) . 7_565
Br1C Br1B Br1C 101.8(19) . 7_565
Br1 Br1B Br1A 12.5(14) . .
Br1C Br1B Br1A 61.1(12) . .
Br1C Br1B Br1A 61.1(12) 7_565 .
Br1 Br1C Br1B 30.5(12) . .
Br1 Br1C Br1A 35.5(8) . .
Br1B Br1C Br1A 65.0(14) . .
Br1 Br1C C3 86.6(2) . .
Br1B Br1C C3 115.3(12) . .
Br1A Br1C C3 51.1(9) . .
Br2 Br2 Br2B 151.5(2) 7_575 7_575
Br2 Br2 Br2B 19.01(14) 7_575 .
Br2B Br2 Br2B 132.5(3) 7_575 .
Br2 Br2 C40 80.19(11) 7_575 .
Br2B Br2 C40 92.6(2) 7_575 .
Br2B Br2 C40 76.53(19) . .
Br2 Br2B O6A 134.2(5) 7_575 .
Br2 Br2B Br2 9.47(13) 7_575 .
O6A Br2B Br2 137.1(4) . .
Br2 Br2B C41 88.2(3) 7_575 .
O6A Br2B C41 59.8(4) . .
Br2 Br2B C41 84.9(3) . .
C33 O1 C33 82.4(19) 7_565 .
C33 O1 C1 130.4(10) 7_565 .
C33 O1 C1 130.4(10) . .
C71 O4 C71 104.6(16) 7_575 .
C71 O4 C39 124.9(8) 7_575 .
C71 O4 C39 124.9(8) . .
O1 C1 C18 110.7(4) . .
O1 C1 C18 110.7(4) . 7_565
C18 C1 C18 100.8(7) . 7_565
O1 C1 C2 113.7(7) . .
C18 C1 C2 110.1(4) . .
C18 C1 C2 110.1(4) 7_565 .
O1 C1 Br1A 88.0(10) . .
C18 C1 Br1A 122.8(5) . .
C18 C1 Br1A 122.8(5) 7_565 .
C2 C1 Br1A 25.7(8) . .
Br1A C2 C3 98.3(10) . .
Br1A C2 C3 98.3(10) . 7_565
C3 C2 C3 105.1(6) . 7_565
Br1A C2 C1 108.8(17) . .
C3 C2 C1 120.8(4) . .
C3 C2 C1 120.8(4) 7_565 .
Br1A C2 Br1 2.8(15) . .
C3 C2 Br1 99.9(4) . .
C3 C2 Br1 99.9(4) 7_565 .
C1 C2 Br1 106.1(5) . .
C4 C3 C2 108.3(5) . .
C4 C3 C20 123.1(5) . .
C2 C3 C20 124.1(5) . .
C4 C3 Br1A 109.5(7) . .
C2 C3 Br1A 30.3(8) . .
C20 C3 Br1A 126.7(7) . .
C4 C3 Br1C 102.3(4) . .
C2 C3 Br1C 86.7(4) . .
C20 C3 Br1C 101.2(4) . .
Br1A C3 Br1C 56.5(9) . .
C3 C4 C4 109.1(3) . 7_565
C3 C4 C5 124.2(5) . .
C4 C4 C5 124.2(4) 7_565 .
C4 C5 O2 115.9(6) . .
C4 C5 C22 108.6(5) . .
O2 C5 C22 96.7(6) . .
C4 C5 O2A 109.7(6) . .
C22 C5 O2A 130.6(6) . .
C4 C5 C6 107.8(5) . .
O2 C5 C6 124.0(5) . .
C22 C5 C6 100.9(5) . .
O2A C5 C6 95.7(5) . .
C6 C6 C7 119.0(5) 7_565 .
C6 C6 C5 123.7(3) 7_565 .
C7 C6 C5 109.7(6) . .
C8 C7 C6 122.4(8) . .
C8 C7 C23 119.7(6) . .
C6 C7 C23 108.4(6) . .
C7 C8 C8 118.5(5) . 7_565
C7 C8 C9 120.7(7) . .
C8 C8 C9 108.2(4) 7_565 .
C25 C9 C10 119.9(6) . .
C25 C9 C8 119.4(6) . .
C10 C9 C8 107.7(7) . .
C11 C10 C9 120.3(4) . .
C11 C10 C9 120.3(4) . 7_565
C9 C10 C9 108.2(8) . 7_565
C10 C11 C12 119.3(4) . .
C10 C11 C12 119.3(4) . 7_565
C12 C11 C12 109.0(7) . 7_565
C26 C12 C11 120.8(6) . .
C26 C12 C13 119.6(6) . .
C11 C12 C13 107.8(6) . .
C14 C13 C13 120.1(4) . 7_565
C14 C13 C12 120.1(6) . .
C13 C13 C12 107.7(4) 7_565 .
C13 C14 C15 120.9(7) . .
C13 C14 C28 120.9(6) . .
C15 C14 C28 106.5(6) . .
C15 C15 C16 119.0(5) 7_565 .
C15 C15 C14 119.0(4) 7_565 .
C16 C15 C14 110.0(7) . .
C17 C16 C15 121.5(8) . .
C17 C16 C29 119.5(7) . .
C15 C16 C29 106.6(6) . .
C16 C17 C18 123.1(7) . .
C16 C17 C17 119.5(5) . 7_565
C18 C17 C17 107.3(4) . 7_565
C19 C18 C17 118.2(6) . .
C19 C18 C1 125.2(6) . .
C17 C18 C1 110.7(6) . .
C18 C19 C30 120.7(7) . .
C18 C19 C20 125.2(6) . .
C30 C19 C20 107.7(7) . .
O3A C20 C3 119.5(7) . .
O3 C20 C3 101.4(7) . .
O3A C20 C21 120.6(6) . .
O3 C20 C21 110.7(8) . .
C3 C20 C21 108.3(5) . .
O3A C20 C19 97.0(6) . .
O3 C20 C19 127.7(8) . .
C3 C20 C19 106.8(4) . .
C21 C20 C19 100.9(6) . .
C22 C21 C31 116.4(7) . .
C22 C21 C20 125.6(7) . .
C31 C21 C20 111.1(7) . .
C21 C22 C23 121.3(7) . .
C21 C22 C5 121.0(6) . .
C23 C22 C5 110.4(7) . .
C24 C23 C22 123.0(8) . .
C24 C23 C7 117.8(7) . .
C22 C23 C7 108.8(7) . .
C23 C24 C25 121.7(8) . .
C23 C24 C32 116.0(7) . .
C25 C24 C32 109.6(7) . .
C9 C25 C24 120.7(7) . .
C9 C25 C26 119.9(7) . .
C24 C25 C26 107.8(7) . .
C12 C26 C27 120.8(6) . .
C12 C26 C25 119.8(7) . .
C27 C26 C25 107.0(7) . .
C28 C27 C26 119.3(7) . .
C28 C27 C32 119.4(8) . .
C26 C27 C32 109.7(7) . .
C27 C28 C29 118.6(8) . .
C27 C28 C14 119.3(7) . .
C29 C28 C14 108.4(8) . .
C30 C29 C28 122.3(8) . .
C30 C29 C16 117.0(7) . .
C28 C29 C16 108.4(8) . .
C29 C30 C19 121.3(8) . .
C29 C30 C31 116.9(7) . .
C19 C30 C31 111.7(7) . .
C32 C31 C30 121.4(8) . .
C32 C31 C21 122.0(9) . .
C30 C31 C21 105.6(7) . .
C31 C32 C24 121.1(8) . .
C31 C32 C27 121.2(8) . .
C24 C32 C27 106.0(7) . .
O1 C33 C34 114.0(15) . .
O1 C33 C34 93.9(13) . 7_565
C34 C33 C34 23.4(17) . 7_565
O4 C39 C56 109.6(4) . .
O4 C39 C56 109.6(4) . 7_575
C56 C39 C56 103.1(7) . 7_575
O4 C39 C40 113.9(7) . .
C56 C39 C40 110.0(4) . .
C56 C39 C40 110.0(4) 7_575 .
C41 C40 C41 105.9(7) . 7_575
C41 C40 C39 118.1(5) . .
C41 C40 C39 118.1(5) 7_575 .
C41 C40 Br2 109.4(5) . .
C41 C40 Br2 93.4(4) 7_575 .
C39 C40 Br2 109.0(5) . .
C41 C40 Br2 93.4(4) . 7_575
C41 C40 Br2 109.4(5) 7_575 7_575
C39 C40 Br2 109.0(5) . 7_575
Br2 C40 Br2 19.6(2) . 7_575
C42 C41 C40 108.4(6) . .
C42 C41 C58 121.2(7) . .
C40 C41 C58 126.3(5) . .
C42 C41 Br2B 108.3(4) . .
C40 C41 Br2B 85.3(5) . .
C58 C41 Br2B 96.9(5) . .
C41 C42 C42 108.3(4) . 7_575
C41 C42 C43 126.7(7) . .
C42 C42 C43 122.5(5) 7_575 .
O5A C43 C42 109.4(7) . .
C42 C43 O5 119.8(6) . .
O5A C43 C44 96.5(7) . .
C42 C43 C44 109.8(7) . .
O5 C43 C44 123.7(6) . .
O5A C43 C60 132.7(8) . .
C42 C43 C60 107.2(6) . .
O5 C43 C60 91.4(7) . .
C44 C43 C60 98.4(6) . .
C45 C44 C44 115.5(5) . 7_575
C45 C44 C43 115.1(8) . .
C44 C44 C43 122.3(5) 7_575 .
C46 C45 C44 127.7(9) . .
C46 C45 C61 118.0(7) . .
C44 C45 C61 104.8(7) . .
C45 C46 C46 116.8(5) . 7_575
C45 C46 C47 122.7(7) . .
C46 C46 C47 108.2(4) 7_575 .
C63 C47 C48 120.9(6) . .
C63 C47 C46 119.4(6) . .
C48 C47 C46 108.0(6) . .
C49 C48 C47 120.1(4) . 7_575
C49 C48 C47 120.1(4) . .
C47 C48 C47 107.6(8) 7_575 .
C50 C49 C50 109.3(8) 7_575 .
C50 C49 C48 119.0(5) 7_575 .
C50 C49 C48 119.0(5) . .
C64 C50 C49 121.3(6) . .
C64 C50 C51 118.8(6) . .
C49 C50 C51 107.9(6) . .
C52 C51 C50 121.4(6) . .
C52 C51 C51 118.9(4) . 7_575
C50 C51 C51 107.4(4) . 7_575
C51 C52 C53 122.8(7) . .
C51 C52 C66 120.2(6) . .
C53 C52 C66 106.0(7) . .
C53 C53 C54 119.0(4) 7_575 .
C53 C53 C52 118.3(4) 7_575 .
C54 C53 C52 109.9(6) . .
C55 C54 C53 121.7(7) . .
C55 C54 C67 119.5(6) . .
C53 C54 C67 107.1(6) . .
C54 C55 C55 119.3(4) . 7_575
C54 C55 C56 120.5(6) . .
C55 C55 C56 109.4(3) 7_575 .
C57 C56 C55 119.5(6) . .
C57 C56 C39 127.2(6) . .
C55 C56 C39 107.2(5) . .
C56 C57 C68 120.1(6) . .
C56 C57 C58 122.5(6) . .
C68 C57 C58 110.0(6) . .
O6A C58 C41 93.8(7) . .
O6A C58 C57 128.3(7) . .
C41 C58 C57 109.4(5) . .
O6A C58 C59 113.9(7) . .
C41 C58 C59 110.9(6) . .
C57 C58 C59 100.2(6) . .
C41 C58 O6 125.4(8) . .
C57 C58 O6 94.5(6) . .
C59 C58 O6 112.0(7) . .
C60 C59 C69 118.0(7) . .
C60 C59 C58 122.7(8) . .
C69 C59 C58 111.9(7) . .
C59 C60 C61 119.5(9) . .
C59 C60 C43 122.5(7) . .
C61 C60 C43 110.7(8) . .
C62 C61 C60 122.3(9) . .
C62 C61 C45 117.7(7) . .
C60 C61 C45 109.3(9) . .
C63 C62 C61 122.3(8) . .
C63 C62 C70 109.8(8) . .
C61 C62 C70 116.6(8) . .
C62 C63 C47 119.8(7) . .
C62 C63 C64 108.3(7) . .
C47 C63 C64 118.2(6) . .
C50 C64 C65 121.2(7) . .
C50 C64 C63 120.5(6) . .
C65 C64 C63 106.6(7) . .
C66 C65 C64 120.0(8) . .
C66 C65 C70 118.2(7) . .
C64 C65 C70 109.2(7) . .
C65 C66 C67 120.9(8) . .
C65 C66 C52 118.4(7) . .
C67 C66 C52 109.0(7) . .
C68 C67 C66 121.0(8) . .
C68 C67 C54 118.0(7) . .
C66 C67 C54 108.1(7) . .
C67 C68 C57 122.2(7) . .
C67 C68 C69 117.4(7) . .
C57 C68 C69 110.8(7) . .
C70 C69 C59 123.1(8) . .
C70 C69 C68 121.0(8) . .
C59 C69 C68 105.3(7) . .
C69 C70 C65 121.5(8) . .
C69 C70 C62 120.4(9) . .
C65 C70 C62 106.0(7) . .
O4 C71 C72 112.6(14) . .
O4 C71 C71 37.7(8) . 7_575
C72 C71 C71 75.8(8) . 7_575
C35 O2 C5 105.8(10) . .
C37 O3 C20 109.7(12) . .
C73 O5 C43 98.5(10) . .
C75 O6 C58 106.1(10) . .
O2 C35 C36 108.4(15) . .
O3 C37 C38 104.9(14) . .
O5 C73 C74 101.6(15) . .
C76 C75 O6 101.4(14) . .
C35A O2A C5 105.0(10) . .
C37A O3A C20 105.3(11) . .
C73A O5A C43 107.4(10) . .
C75A O6A C58 105.5(13) . .
C75A O6A Br2B 145.0(11) . .
C58 O6A Br2B 105.6(7) . .
O2A C35A C36A 98.3(12) . .
O3A C37A C38A 108.9(13) . .
O5A C73A C74A 111.0(14) . .
O6A C75A C76A 76.5(13) . .

loop_
_geom_bond_atom_site_label_1
_geom_bond_atom_site_label_2
_geom_bond_distance
_geom_bond_site_symmetry_2
Br1 Br1B 0.94(4) .
Br1 Br1A 1.16(3) .
Br1 Br1C 1.708(5) 7_565
Br1 Br1C 1.708(5) .
Br1 C2 2.098(8) .
Br1A C2 0.94(3) .
Br1A C3 1.85(2) .
Br1A C3 1.85(2) 7_565
Br1A Br1C 1.98(2) 7_565
Br1A Br1C 1.98(2) .
Br1A Br1B 2.05(5) .
Br1A C1 2.06(3) .
Br1B Br1C 1.83(3) .
Br1B Br1C 1.83(3) 7_565
Br1C C3 2.267(7) .
Br2 Br2 0.718(8) 7_575
Br2 Br2B 1.421(7) 7_575
Br2 Br2B 2.081(7) .
Br2 C40 2.105(9) .
Br2B Br2 1.421(7) 7_575
Br2B O6A 2.076(11) .
Br2B C41 2.264(8) .
O1 C33 1.138(13) 7_565
O1 C33 1.138(12) .
O1 C1 1.426(10) .
O4 C71 1.241(13) 7_575
O4 C71 1.241(13) .
O4 C39 1.430(9) .
C1 C18 1.494(8) .
C1 C18 1.494(8) 7_565
C1 C2 1.550(10) .
C2 C3 1.463(6) .
C2 C3 1.463(6) 7_565
C3 C4 1.372(7) .
C3 C20 1.508(7) .
C4 C4 1.426(10) 7_565
C4 C5 1.499(7) .
C5 O2 1.536(10) .
C5 C22 1.543(10) .
C5 O2A 1.543(11) .
C5 C6 1.562(9) .
C6 C6 1.375(13) 7_565
C6 C7 1.408(8) .
C7 C8 1.380(9) .
C7 C23 1.500(10) .
C8 C8 1.425(14) 7_565
C8 C9 1.451(8) .
C9 C25 1.381(9) .
C9 C10 1.440(8) .
C10 C11 1.390(11) .
C10 C9 1.441(8) 7_565
C11 C12 1.435(7) .
C11 C12 1.435(7) 7_565
C12 C26 1.379(8) .
C12 C13 1.457(8) .
C13 C14 1.355(8) .
C13 C13 1.449(12) 7_565
C14 C15 1.429(9) .
C14 C28 1.457(10) .
C15 C15 1.420(14) 7_565
C15 C16 1.422(9) .
C16 C17 1.372(8) .
C16 C29 1.458(10) .
C17 C18 1.430(8) .
C17 C17 1.449(13) 7_565
C18 C19 1.364(8) .
C19 C30 1.440(9) .
C19 C20 1.546(9) .
C20 O3A 1.480(11) .
C20 O3 1.505(15) .
C20 C21 1.534(9) .
C21 C22 1.358(9) .
C21 C31 1.458(10) .
C22 C23 1.399(9) .
C23 C24 1.379(10) .
C24 C25 1.435(10) .
C24 C32 1.438(10) .
C25 C26 1.443(9) .
C26 C27 1.441(9) .
C27 C28 1.400(10) .
C27 C32 1.443(10) .
C28 C29 1.415(10) .
C29 C30 1.413(10) .
C30 C31 1.448(10) .
C31 C32 1.338(10) .
C33 C34 1.583(18) .
C33 C34 1.92(2) 7_565
C39 C56 1.535(8) .
C39 C56 1.535(8) 7_575
C39 C40 1.579(10) .
C40 C41 1.463(8) .
C40 C41 1.463(8) 7_575
C40 Br2 2.105(9) 7_575
C41 C42 1.384(8) .
C41 C58 1.490(10) .
C42 C42 1.464(14) 7_575
C42 C43 1.500(9) .
C43 O5A 1.496(11) .
C43 O5 1.524(11) .
C43 C44 1.538(10) .
C43 C60 1.547(12) .
C44 C45 1.396(9) .
C44 C44 1.431(16) 7_575
C45 C46 1.345(9) .
C45 C61 1.509(11) .
C46 C46 1.420(13) 7_575
C46 C47 1.435(9) .
C47 C63 1.393(9) .
C47 C48 1.434(8) .
C48 C49 1.420(11) .
C48 C47 1.434(8) 7_575
C49 C50 1.416(7) 7_575
C49 C50 1.416(7) .
C50 C64 1.383(9) .
C50 C51 1.423(8) .
C51 C52 1.377(9) .
C51 C51 1.457(13) 7_575
C52 C53 1.445(9) .
C52 C66 1.449(10) .
C53 C53 1.416(14) 7_575
C53 C54 1.417(9) .
C54 C55 1.377(8) .
C54 C67 1.455(10) .
C55 C55 1.441(11) 7_575
C55 C56 1.454(8) .
C56 C57 1.362(8) .
C57 C68 1.407(9) .
C57 C58 1.532(9) .
C58 O6A 1.481(12) .
C58 C59 1.551(9) .
C58 O6 1.555(12) .
C59 C60 1.387(11) .
C59 C69 1.427(10) .
C60 C61 1.418(9) .
C61 C62 1.400(10) .
C62 C63 1.391(9) .
C62 C70 1.451(10) .
C63 C64 1.466(9) .
C64 C65 1.431(9) .
C65 C66 1.402(10) .
C65 C70 1.446(11) .
C66 C67 1.420(9) .
C67 C68 1.388(10) .
C68 C69 1.488(9) .
C69 C70 1.332(9) .
C71 C72 1.492(18) .
C71 C71 1.96(3) 7_575
O2 C35 1.426(14) .
O3 C37 1.40(2) .
O5 C73 1.405(18) .
O6 C75 1.497(19) .
C35 C36 1.50(2) .
C37 C38 1.50(2) .
C73 C74 1.57(3) .
C75 C76 1.48(2) .
O2A C35A 1.429(15) .
O3A C37A 1.457(18) .
O5A C73A 1.347(17) .
O6A C75A 1.41(2) .
C35A C36A 1.59(2) .
C37A C38A 1.54(2) .
C73A C74A 1.52(2) .
C75A C76A 1.98(4) .
